data_7155397
loop_
_publ_author_name
'Van Mileghem, Seger'
'Egle, Brecht'
'Gilles, Philippe'
'Veryser, Cedrick'
'Van Meervelt, Luc'
'De Borggraeve, Wim M.'

_publ_section_title
;
 Carbonylation as a novel method for the assembly of pyrazine based
 oligoamide alpha-helix mimetics.
;
_journal_issue 2
_journal_name_full 'Organic &amp; biomolecular chemistry'
_journal_page_first 373
_journal_page_last 378
_journal_paper_doi 10.1039/c6ob02358d
_journal_volume 15
_journal_year 2017
_chemical_formula_moiety 'C19 H26 N6 O5, H2 O'
_chemical_formula_sum 'C19 H28 N6 O6'
_chemical_formula_weight 436.47
_space_group_crystal_system orthorhombic
_space_group_IT_number 61
_space_group_name_Hall '-P 2ac 2ab'
_space_group_name_H-M_alt 'P b c a'
_symmetry_space_group_name_Hall '-P 2ac 2ab'
_symmetry_space_group_name_H-M 'P b c a'
_atom_sites_solution_hydrogens mixed
_atom_sites_solution_primary direct
_audit_creation_date 2016-06-07
_audit_creation_method
;
Olex2 1.2
(compiled 2016.02.19 svn.r3266 for OlexSys, GUI svn.r5155)
;
_audit_update_record
;
2016-10-27 deposited with the CCDC.
2016-11-29 downloaded from the CCDC.
;
_cell_angle_alpha 90
_cell_angle_beta 90
_cell_angle_gamma 90
_cell_formula_units_Z 8
_cell_length_a 17.7469(6)
_cell_length_b 8.5054(3)
_cell_length_c 28.7562(10)
_cell_measurement_reflns_used 9644
_cell_measurement_temperature 120.0
_cell_measurement_theta_max 28.2800
_cell_measurement_theta_min 2.9930
_cell_volume 4340.6(3)
_computing_cell_refinement 'CrysAlisPro 1.171.38.41 (Rigaku OD, 2015)'
_computing_data_collection 'CrysAlisPro 1.171.38.41 (Rigaku OD, 2015)'
_computing_data_reduction 'CrysAlisPro 1.171.38.41 (Rigaku OD, 2015)'
_computing_molecular_graphics 'Olex2 (Dolomanov et al., 2009)'
_computing_publication_material 'Olex2 (Dolomanov et al., 2009)'
_computing_structure_refinement 'ShelXL (Sheldrick, 2015)'
_computing_structure_solution 'ShelXS (Sheldrick, 2008)'
_diffrn_ambient_environment air
_diffrn_ambient_temperature 120.0
_diffrn_detector 'CCD plate'
_diffrn_detector_area_resol_mean 15.9631
_diffrn_detector_type Eos
_diffrn_measured_fraction_theta_full 0.997
_diffrn_measured_fraction_theta_max 0.997
_diffrn_measurement_details
;
List of Runs (angles in degrees, time in seconds):

  # Type    Start    End  Width  t~exp~   \w     \q     \k     \f   Frames
#--------------------------------------------------------------------------
  1  \w    -20.00  25.00   1.00   30.00    --  -16.84 -99.00-150.00   45
  2  \w    -50.00  40.00   1.00   30.00    --   18.87 -57.00-150.00   90
  3  \w    -11.00  89.00   1.00   30.00    --   18.87  77.00 -30.00  100
  4  \w    -42.00  56.00   1.00   30.00    --  -16.84  38.00  30.00   98
  5  \w     35.00  60.00   1.00   30.00    --   18.87 178.00-150.00   25
;
_diffrn_measurement_device 'four-circle diffractometer'
_diffrn_measurement_device_type 'SuperNova, Single source at offset, Eos'
_diffrn_measurement_method '\w scans'
_diffrn_orient_matrix_type 'CrysAlisPro convention (1999,Acta A55,543-557)'
_diffrn_orient_matrix_UB_11 -0.0367968000
_diffrn_orient_matrix_UB_12 0.0159067000
_diffrn_orient_matrix_UB_13 -0.0083520000
_diffrn_orient_matrix_UB_21 0.0121099000
_diffrn_orient_matrix_UB_22 -0.0159956000
_diffrn_orient_matrix_UB_23 -0.0230420000
_diffrn_orient_matrix_UB_31 -0.0097162000
_diffrn_orient_matrix_UB_32 -0.0802807000
_diffrn_orient_matrix_UB_33 0.0029364000
_diffrn_radiation_monochromator mirror
_diffrn_radiation_probe x-ray
_diffrn_radiation_type MoK\a
_diffrn_radiation_wavelength 0.71073
_diffrn_reflns_av_R_equivalents 0.0375
_diffrn_reflns_av_unetI/netI 0.0257
_diffrn_reflns_Laue_measured_fraction_full 0.997
_diffrn_reflns_Laue_measured_fraction_max 0.997
_diffrn_reflns_limit_h_max 22
_diffrn_reflns_limit_h_min -22
_diffrn_reflns_limit_k_max 10
_diffrn_reflns_limit_k_min -9
_diffrn_reflns_limit_l_max 35
_diffrn_reflns_limit_l_min -34
_diffrn_reflns_number 28743
_diffrn_reflns_point_group_measured_fraction_full 0.997
_diffrn_reflns_point_group_measured_fraction_max 0.997
_diffrn_reflns_theta_full 25.242
_diffrn_reflns_theta_max 26.371
_diffrn_reflns_theta_min 2.748
_diffrn_source 'micro-focus sealed X-ray tube'
_diffrn_source_type 'SuperNova (Mo) X-ray Source'
_exptl_absorpt_coefficient_mu 0.101
_exptl_absorpt_correction_T_max 1.00000
_exptl_absorpt_correction_T_min 0.67425
_exptl_absorpt_correction_type multi-scan
_exptl_absorpt_process_details
;
CrysAlisPro 1.171.38.41 (Rigaku Oxford Diffraction, 2015)
Empirical absorption correction using spherical harmonics,
 implemented in SCALE3 ABSPACK scaling algorithm.
;
_exptl_crystal_colour colourless
_exptl_crystal_colour_primary colourless
_exptl_crystal_density_diffrn 1.336
_exptl_crystal_description needle
_exptl_crystal_F_000 1856
_exptl_crystal_size_max 0.5
_exptl_crystal_size_mid 0.15
_exptl_crystal_size_min 0.15
_refine_diff_density_max 0.352
_refine_diff_density_min -0.741
_refine_diff_density_rms 0.063
_refine_ls_extinction_method none
_refine_ls_goodness_of_fit_ref 1.061
_refine_ls_hydrogen_treatment constr
_refine_ls_matrix_type full
_refine_ls_number_parameters 288
_refine_ls_number_reflns 4434
_refine_ls_number_restraints 0
_refine_ls_restrained_S_all 1.061
_refine_ls_R_factor_all 0.0652
_refine_ls_R_factor_gt 0.0530
_refine_ls_shift/su_max 0.000
_refine_ls_shift/su_mean 0.000
_refine_ls_structure_factor_coef Fsqd
_refine_ls_weighting_details 'w=1/[\s^2^(Fo^2^)+(0.0857P)^2^+3.1025P] where P=(Fo^2^+2Fc^2^)/3'
_refine_ls_weighting_scheme calc
_refine_ls_wR_factor_gt 0.1498
_refine_ls_wR_factor_ref 0.1607
_reflns_Friedel_coverage 0.000
_reflns_number_gt 3619
_reflns_number_total 4434
_reflns_threshold_expression 'I > 2\s(I)'
_cod_data_source_file c6ob02358d2.cif
_cod_data_source_block wdb1003
_cod_depositor_comments 'Adding full bibliography for 7155396--7155398.cif.'
_cod_database_code 7155397
_chemical_oxdiff_formula 'C18 H24 N6 O5'
_chemical_oxdiff_usercomment PG20
_shelx_space_group_comment
;
The symmetry employed for this shelxl refinement is uniquely defined
by the following loop, which should always be used as a source of
symmetry information in preference to the above space-group names.
They are only intended as comments.
;
_shelx_estimated_absorpt_t_max 0.985
_shelx_estimated_absorpt_t_min 0.951
_reflns_odcompleteness_completeness 99.84
_reflns_odcompleteness_iscentric 1
_reflns_odcompleteness_theta 26.32
_olex2_refinement_description
;
1. Fixed Uiso
 At 1.2 times of:
  All C(H) groups, All C(H,H) groups, All N(H) groups, All N(H,H) groups
 At 1.5 times of:
  All C(H,H,H) groups, All O(H,H) groups
2.a Free rotating group:
 O31(H31A,H31B)
2.b Ternary CH refined with riding coordinates:
 C9(H9), C27(H27)
2.c Secondary CH2 refined with riding coordinates:
 C8(H8A,H8B), C26(H26A,H26B)
2.d Aromatic/amide H refined with riding coordinates:
 C5(H5), N16(H16), C23(H23)
2.e X=CH2 refined with riding coordinates:
 N30(H30A,H30B)
2.f Idealised Me refined as rotating group:
 C10(H10A,H10B,H10C), C11(H11A,H11B,H11C), C15(H15A,H15B,H15C), C28(H28A,H28B,
 H28C), C29(H29A,H29B,H29C)
;
_shelx_shelxl_version_number 2014/7
_olex2_submission_original_sample_id PG20
_olex2_submission_special_instructions 'No special instructions were received'
_oxdiff_exptl_absorpt_empirical_details
;
Empirical correction (ABSPACK) includes:
- Absorption correction using spherical harmonics
- Frame scaling
;
_oxdiff_exptl_absorpt_empirical_full_max 1.360
_oxdiff_exptl_absorpt_empirical_full_min 0.677

loop_
_space_group_symop_operation_xyz
'x, y, z'
'-x+1/2, -y, z+1/2'
'x+1/2, -y+1/2, -z'
'-x, y+1/2, -z+1/2'
'-x, -y, -z'
'x-1/2, y, -z-1/2'
'-x-1/2, y-1/2, z'
'x, -y-1/2, z-1/2'

loop_
_atom_site_label
_atom_site_type_symbol
_atom_site_fract_x
_atom_site_fract_y
_atom_site_fract_z
_atom_site_U_iso_or_equiv
_atom_site_adp_type
_atom_site_occupancy
_atom_site_site_symmetry_order
_atom_site_calc_flag
_atom_site_refinement_flags_posn
N1 N 0.35393(9) 0.36450(19) 0.35646(5) 0.0195(4) Uani 1 1 d .
C2 C 0.28988(10) 0.4087(2) 0.37409(6) 0.0182(4) Uani 1 1 d .
C3 C 0.28429(10) 0.5093(2) 0.41376(6) 0.0184(4) Uani 1 1 d .
N4 N 0.34501(9) 0.5637(2) 0.43452(6) 0.0215(4) Uani 1 1 d .
C5 C 0.41210(10) 0.5175(2) 0.41612(7) 0.0205(4) Uani 1 1 d .
H5 H 0.4574 0.5538 0.4300 0.025 Uiso 1 1 calc R
C6 C 0.41648(10) 0.4199(2) 0.37801(6) 0.0182(4) Uani 1 1 d .
O7 O 0.22363(7) 0.36497(16) 0.35534(5) 0.0216(3) Uani 1 1 d .
C8 C 0.22577(11) 0.2724(2) 0.31314(7) 0.0217(4) Uani 1 1 d .
H8A H 0.2393 0.1622 0.3204 0.026 Uiso 1 1 calc R
H8B H 0.2638 0.3155 0.2914 0.026 Uiso 1 1 calc R
C9 C 0.14804(11) 0.2797(2) 0.29142(7) 0.0236(4) Uani 1 1 d .
H9 H 0.1100 0.2513 0.3157 0.028 Uiso 1 1 calc R
C10 C 0.13094(13) 0.4450(3) 0.27401(8) 0.0306(5) Uani 1 1 d .
H10A H 0.1323 0.5187 0.3002 0.046 Uiso 1 1 calc GR
H10B H 0.0808 0.4468 0.2597 0.046 Uiso 1 1 calc GR
H10C H 0.1688 0.4758 0.2509 0.046 Uiso 1 1 calc GR
C11 C 0.14345(14) 0.1593(3) 0.25220(8) 0.0346(5) Uani 1 1 d .
H11A H 0.1828 0.1813 0.2292 0.052 Uiso 1 1 calc GR
H11B H 0.0939 0.1659 0.2373 0.052 Uiso 1 1 calc GR
H11C H 0.1507 0.0535 0.2649 0.052 Uiso 1 1 calc GR
C12 C 0.48967(11) 0.3681(2) 0.35758(7) 0.0208(4) Uani 1 1 d .
O13 O 0.49583(8) 0.29000(19) 0.32286(5) 0.0332(4) Uani 1 1 d .
O14 O 0.54800(7) 0.41890(17) 0.38318(5) 0.0245(3) Uani 1 1 d .
C15 C 0.62169(11) 0.3736(3) 0.36639(8) 0.0266(5) Uani 1 1 d .
H15A H 0.6297 0.4181 0.3353 0.040 Uiso 1 1 calc GR
H15B H 0.6249 0.2587 0.3648 0.040 Uiso 1 1 calc GR
H15C H 0.6604 0.4134 0.3877 0.040 Uiso 1 1 calc GR
N16 N 0.21212(9) 0.5472(2) 0.42821(6) 0.0206(4) Uani 1 1 d .
H16 H 0.1754 0.5044 0.4120 0.025 Uiso 1 1 calc R
C17 C 0.18995(11) 0.6423(2) 0.46422(7) 0.0208(4) Uani 1 1 d .
O18 O 0.23422(8) 0.70755(18) 0.49061(5) 0.0301(4) Uani 1 1 d .
N19 N 0.06320(9) 0.58082(19) 0.43720(5) 0.0188(3) Uani 1 1 d .
C20 C -0.00861(10) 0.5993(2) 0.44183(6) 0.0184(4) Uani 1 1 d .
C21 C -0.04159(10) 0.6962(2) 0.47805(7) 0.0197(4) Uani 1 1 d .
N22 N 0.00271(9) 0.7708(2) 0.50786(6) 0.0220(4) Uani 1 1 d .
C23 C 0.07715(11) 0.7516(3) 0.50266(7) 0.0220(4) Uani 1 1 d .
H23 H 0.1101 0.8043 0.5235 0.026 Uiso 1 1 calc R
C24 C 0.10783(10) 0.6589(2) 0.46850(7) 0.0198(4) Uani 1 1 d .
O25 O -0.05917(7) 0.53119(17) 0.41308(5) 0.0226(3) Uani 1 1 d .
C26 C -0.03058(11) 0.4299(2) 0.37671(7) 0.0239(4) Uani 1 1 d .
H26A H -0.0076 0.3345 0.3904 0.029 Uiso 1 1 calc R
H26B H 0.0083 0.4856 0.3583 0.029 Uiso 1 1 calc R
C27 C -0.09645(12) 0.3855(3) 0.34592(8) 0.0291(5) Uani 1 1 d .
H27 H -0.1182 0.4842 0.3326 0.035 Uiso 1 1 calc R
C28 C -0.15739(15) 0.3026(4) 0.37297(10) 0.0484(7) Uani 1 1 d .
H28A H -0.1977 0.2704 0.3517 0.073 Uiso 1 1 calc GR
H28B H -0.1779 0.3739 0.3966 0.073 Uiso 1 1 calc GR
H28C H -0.1362 0.2095 0.3882 0.073 Uiso 1 1 calc GR
C29 C -0.06812(14) 0.2837(3) 0.30564(8) 0.0354(5) Uani 1 1 d .
H29A H -0.0305 0.3425 0.2877 0.053 Uiso 1 1 calc GR
H29B H -0.1105 0.2560 0.2854 0.053 Uiso 1 1 calc GR
H29C H -0.0452 0.1876 0.3180 0.053 Uiso 1 1 calc GR
N30 N -0.11630(9) 0.7103(2) 0.48116(6) 0.0240(4) Uani 1 1 d .
H30A H -0.1363 0.7693 0.5031 0.029 Uiso 1 1 calc R
H30B H -0.1456 0.6605 0.4613 0.029 Uiso 1 1 calc R
O31 O 0.24100(14) 0.9499(3) 0.55439(8) 0.0623(6) Uani 1 1 d .
H31A H 0.2265 0.8840 0.5340 0.093 Uiso 1 1 d G
H31B H 0.2463 1.0397 0.5418 0.093 Uiso 1 1 d G

loop_
_atom_site_aniso_label
_atom_site_aniso_U_11
_atom_site_aniso_U_22
_atom_site_aniso_U_33
_atom_site_aniso_U_23
_atom_site_aniso_U_13
_atom_site_aniso_U_12
N1 0.0215(8) 0.0205(8) 0.0164(8) -0.0005(6) -0.0005(6) 0.0010(6)
C2 0.0188(9) 0.0204(10) 0.0153(9) 0.0006(8) -0.0029(7) 0.0000(7)
C3 0.0192(9) 0.0203(9) 0.0156(9) -0.0002(8) -0.0002(7) 0.0025(7)
N4 0.0193(8) 0.0254(9) 0.0199(8) -0.0042(7) -0.0002(6) 0.0003(6)
C5 0.0173(9) 0.0241(10) 0.0200(10) -0.0020(8) 0.0000(7) 0.0005(7)
C6 0.0189(9) 0.0200(10) 0.0156(9) 0.0005(7) 0.0002(7) 0.0010(7)
O7 0.0185(6) 0.0289(8) 0.0174(7) -0.0076(6) -0.0034(5) 0.0002(5)
C8 0.0258(10) 0.0231(10) 0.0163(9) -0.0046(8) -0.0027(8) -0.0001(8)
C9 0.0252(10) 0.0256(11) 0.0200(10) -0.0007(8) -0.0055(8) -0.0022(8)
C10 0.0323(11) 0.0293(12) 0.0300(12) 0.0006(9) -0.0078(9) 0.0032(9)
C11 0.0419(13) 0.0301(12) 0.0317(12) -0.0071(10) -0.0173(10) 0.0008(10)
C12 0.0228(9) 0.0221(10) 0.0174(10) -0.0013(8) 0.0012(7) -0.0004(8)
O13 0.0239(7) 0.0473(10) 0.0284(8) -0.0165(7) 0.0025(6) 0.0009(7)
O14 0.0175(7) 0.0323(8) 0.0238(7) -0.0057(6) 0.0023(5) -0.0003(6)
C15 0.0178(9) 0.0327(12) 0.0292(11) -0.0051(9) 0.0043(8) 0.0006(8)
N16 0.0171(8) 0.0265(9) 0.0182(8) -0.0051(7) -0.0022(6) 0.0016(6)
C17 0.0216(9) 0.0229(10) 0.0178(9) -0.0026(8) 0.0001(7) 0.0033(8)
O18 0.0196(7) 0.0415(9) 0.0292(8) -0.0166(7) -0.0026(6) 0.0005(6)
N19 0.0200(8) 0.0216(8) 0.0147(8) -0.0010(6) -0.0012(6) 0.0013(6)
C20 0.0193(9) 0.0207(9) 0.0152(9) -0.0008(7) -0.0011(7) -0.0007(7)
C21 0.0199(9) 0.0226(10) 0.0165(9) 0.0012(8) 0.0007(7) 0.0023(7)
N22 0.0199(8) 0.0277(9) 0.0184(8) -0.0044(7) 0.0009(6) 0.0022(7)
C23 0.0210(9) 0.0274(10) 0.0177(10) -0.0038(8) -0.0022(7) 0.0015(8)
C24 0.0193(9) 0.0235(10) 0.0167(9) -0.0015(8) -0.0013(7) 0.0001(8)
O25 0.0195(6) 0.0284(8) 0.0200(7) -0.0069(6) -0.0037(5) 0.0007(6)
C26 0.0250(10) 0.0257(11) 0.0211(10) -0.0074(8) -0.0008(8) 0.0013(8)
C27 0.0302(11) 0.0302(11) 0.0270(11) -0.0080(9) -0.0069(9) -0.0003(9)
C28 0.0373(14) 0.0616(18) 0.0462(15) -0.0223(13) 0.0038(12) -0.0158(12)
C29 0.0392(12) 0.0387(13) 0.0285(12) -0.0103(10) -0.0056(10) -0.0028(10)
N30 0.0183(8) 0.0318(10) 0.0218(9) -0.0055(7) 0.0004(7) 0.0020(7)
O31 0.0615(14) 0.0622(14) 0.0632(14) -0.0154(11) 0.0070(11) -0.0056(12)

loop_
_atom_type_symbol
_atom_type_description
_atom_type_scat_dispersion_real
_atom_type_scat_dispersion_imag
_atom_type_scat_source
C C 0.0033 0.0016 'International Tables Vol C Tables 4.2.6.8 and 6.1.1.4'
H H 0.0000 0.0000 'International Tables Vol C Tables 4.2.6.8 and 6.1.1.4'
N N 0.0061 0.0033 'International Tables Vol C Tables 4.2.6.8 and 6.1.1.4'
O O 0.0106 0.0060 'International Tables Vol C Tables 4.2.6.8 and 6.1.1.4'

loop_
_geom_angle_atom_site_label_1
_geom_angle_atom_site_label_2
_geom_angle_atom_site_label_3
_geom_angle
C2 N1 C6 115.92(16)
N1 C2 C3 123.01(17)
N1 C2 O7 121.85(17)
O7 C2 C3 115.12(16)
N4 C3 C2 121.05(17)
N4 C3 N16 122.63(17)
N16 C3 C2 116.32(16)
C3 N4 C5 116.01(17)
N4 C5 H5 118.9
N4 C5 C6 122.20(17)
C6 C5 H5 118.9
N1 C6 C5 121.81(17)
N1 C6 C12 115.48(16)
C5 C6 C12 122.71(17)
C2 O7 C8 117.60(14)
O7 C8 H8A 110.2
O7 C8 H8B 110.2
O7 C8 C9 107.43(15)
H8A C8 H8B 108.5
C9 C8 H8A 110.2
C9 C8 H8B 110.2
C8 C9 H9 108.5
C8 C9 C10 110.76(17)
C8 C9 C11 109.02(17)
C10 C9 H9 108.5
C10 C9 C11 111.46(17)
C11 C9 H9 108.5
C9 C10 H10A 109.5
C9 C10 H10B 109.5
C9 C10 H10C 109.5
H10A C10 H10B 109.5
H10A C10 H10C 109.5
H10B C10 H10C 109.5
C9 C11 H11A 109.5
C9 C11 H11B 109.5
C9 C11 H11C 109.5
H11A C11 H11B 109.5
H11A C11 H11C 109.5
H11B C11 H11C 109.5
O13 C12 C6 124.62(18)
O13 C12 O14 124.23(18)
O14 C12 C6 111.14(16)
C12 O14 C15 115.39(15)
O14 C15 H15A 109.5
O14 C15 H15B 109.5
O14 C15 H15C 109.5
H15A C15 H15B 109.5
H15A C15 H15C 109.5
H15B C15 H15C 109.5
C3 N16 H16 115.5
C17 N16 C3 129.01(16)
C17 N16 H16 115.5
N16 C17 C24 113.85(16)
O18 C17 N16 123.41(17)
O18 C17 C24 122.74(17)
C20 N19 C24 116.34(16)
N19 C20 C21 122.77(17)
N19 C20 O25 122.71(17)
O25 C20 C21 114.51(16)
N22 C21 C20 119.80(17)
N22 C21 N30 120.21(17)
N30 C21 C20 119.99(17)
C21 N22 C23 117.02(17)
N22 C23 H23 118.6
N22 C23 C24 122.80(18)
C24 C23 H23 118.6
N19 C24 C17 118.15(17)
N19 C24 C23 121.27(17)
C23 C24 C17 120.58(17)
C20 O25 C26 117.70(15)
O25 C26 H26A 110.2
O25 C26 H26B 110.2
O25 C26 C27 107.49(16)
H26A C26 H26B 108.5
C27 C26 H26A 110.2
C27 C26 H26B 110.2
C26 C27 H27 108.2
C26 C27 C29 109.26(18)
C28 C27 C26 111.6(2)
C28 C27 H27 108.2
C28 C27 C29 111.21(19)
C29 C27 H27 108.2
C27 C28 H28A 109.5
C27 C28 H28B 109.5
C27 C28 H28C 109.5
H28A C28 H28B 109.5
H28A C28 H28C 109.5
H28B C28 H28C 109.5
C27 C29 H29A 109.5
C27 C29 H29B 109.5
C27 C29 H29C 109.5
H29A C29 H29B 109.5
H29A C29 H29C 109.5
H29B C29 H29C 109.5
C21 N30 H30A 120.0
C21 N30 H30B 120.0
H30A N30 H30B 120.0
H31A O31 H31B 109.5

loop_
_geom_bond_atom_site_label_1
_geom_bond_atom_site_label_2
_geom_bond_distance
N1 C2 1.300(2)
N1 C6 1.356(2)
C2 C3 1.429(3)
C2 O7 1.346(2)
C3 N4 1.316(2)
C3 N16 1.385(2)
N4 C5 1.361(2)
C5 H5 0.9500
C5 C6 1.377(3)
C6 C12 1.492(3)
O7 C8 1.447(2)
C8 H8A 0.9900
C8 H8B 0.9900
C8 C9 1.516(3)
C9 H9 1.0000
C9 C10 1.523(3)
C9 C11 1.525(3)
C10 H10A 0.9800
C10 H10B 0.9800
C10 H10C 0.9800
C11 H11A 0.9800
C11 H11B 0.9800
C11 H11C 0.9800
C12 O13 1.204(2)
C12 O14 1.342(2)
O14 C15 1.446(2)
C15 H15A 0.9800
C15 H15B 0.9800
C15 H15C 0.9800
N16 H16 0.8800
N16 C17 1.372(3)
C17 O18 1.225(2)
C17 C24 1.469(3)
N19 C20 1.291(2)
N19 C24 1.371(2)
C20 C21 1.451(3)
C20 O25 1.351(2)
C21 N22 1.325(3)
C21 N30 1.334(2)
N22 C23 1.339(2)
C23 H23 0.9500
C23 C24 1.372(3)
O25 C26 1.447(2)
C26 H26A 0.9900
C26 H26B 0.9900
C26 C27 1.515(3)
C27 H27 1.0000
C27 C28 1.507(3)
C27 C29 1.531(3)
C28 H28A 0.9800
C28 H28B 0.9800
C28 H28C 0.9800
C29 H29A 0.9800
C29 H29B 0.9800
C29 H29C 0.9800
N30 H30A 0.8800
N30 H30B 0.8800
O31 H31A 0.8498
O31 H31B 0.8500

loop_
_geom_torsion_atom_site_label_1
_geom_torsion_atom_site_label_2
_geom_torsion_atom_site_label_3
_geom_torsion_atom_site_label_4
_geom_torsion
N1 C2 C3 N4 0.4(3)
N1 C2 C3 N16 179.39(17)
N1 C2 O7 C8 -2.9(3)
N1 C6 C12 O13 4.2(3)
N1 C6 C12 O14 -175.34(16)
C2 N1 C6 C5 -0.2(3)
C2 N1 C6 C12 179.81(16)
C2 C3 N4 C5 -0.4(3)
C2 C3 N16 C17 -178.75(18)
C2 O7 C8 C9 -163.40(16)
C3 C2 O7 C8 175.65(16)
C3 N4 C5 C6 0.1(3)
C3 N16 C17 O18 -1.7(3)
C3 N16 C17 C24 178.42(18)
N4 C3 N16 C17 0.2(3)
N4 C5 C6 N1 0.2(3)
N4 C5 C6 C12 -179.84(18)
C5 C6 C12 O13 -175.8(2)
C5 C6 C12 O14 4.7(3)
C6 N1 C2 C3 -0.1(3)
C6 N1 C2 O7 178.41(16)
C6 C12 O14 C15 179.56(16)
O7 C2 C3 N4 -178.15(17)
O7 C2 C3 N16 0.8(3)
O7 C8 C9 C10 67.7(2)
O7 C8 C9 C11 -169.26(17)
O13 C12 O14 C15 0.0(3)
N16 C3 N4 C5 -179.33(17)
N16 C17 C24 N19 -0.1(3)
N16 C17 C24 C23 -179.41(18)
O18 C17 C24 N19 -179.93(19)
O18 C17 C24 C23 0.7(3)
N19 C20 C21 N22 0.5(3)
N19 C20 C21 N30 -179.76(18)
N19 C20 O25 C26 1.9(3)
C20 N19 C24 C17 -179.44(17)
C20 N19 C24 C23 -0.1(3)
C20 C21 N22 C23 -0.2(3)
C20 O25 C26 C27 -172.94(17)
C21 C20 O25 C26 -178.62(16)
C21 N22 C23 C24 -0.3(3)
N22 C23 C24 C17 179.76(19)
N22 C23 C24 N19 0.4(3)
C24 N19 C20 C21 -0.3(3)
C24 N19 C20 O25 179.06(17)
O25 C20 C21 N22 -178.94(17)
O25 C20 C21 N30 0.8(3)
O25 C26 C27 C28 -59.0(2)
O25 C26 C27 C29 177.60(17)
N30 C21 N22 C23 -179.91(18)
